data_4121638
loop_
_publ_author_name
'Wang, Wenguang'
'Rauchfuss, Thomas B.'
'Zhu, Lingyang'
'Zampella, Giuseppe'

_publ_contact_author
; 
Danielle L. Gray 
University of Illinois 
School of Chemical Sciences, Box 59-1 
505 South Mathews Avenue 
Urbana, Illinois  61801 
USA 
;
_publ_section_title
;
 New Reactions of Terminal Hydrides on a Diiron Dithiolate.
;
_journal_issue 15
_journal_name_full 'Journal of the American Chemical Society'
_journal_page_first 5773
_journal_paper_doi 10.1021/ja501366j
_journal_volume 136
_journal_year 2014
_chemical_formula_moiety
; 
C58 H54 Fe2 N O P4 S2, B F4, 2 (Cl2 C H2), C5 H12 
;
_chemical_formula_sum 'C65 H70 B Cl4 F4 Fe2 N O P4 S2'
_chemical_formula_weight 1409.53
_chemical_name_systematic
; 
? 
;
_space_group_IT_number 2
_symmetry_cell_setting triclinic
_symmetry_space_group_name_Hall '-P 1'
_symmetry_space_group_name_H-M 'P -1'
_atom_sites_solution_hydrogens geom
_atom_sites_solution_primary direct
_atom_sites_solution_secondary difmap
_audit_creation_method SHELXL-97
_audit_update_record
; 
? 
;
_cell_angle_alpha 69.672(3)
_cell_angle_beta 75.310(2)
_cell_angle_gamma 67.503(2)
_cell_formula_units_Z 2
_cell_length_a 14.1766(12)
_cell_length_b 16.2220(16)
_cell_length_c 16.6284(15)
_cell_measurement_reflns_used 9791
_cell_measurement_temperature 173(2)
_cell_measurement_theta_max 26.40
_cell_measurement_theta_min 2.19
_cell_volume 3280.7(5)
_computing_cell_refinement 'SAINT V7.68A (Bruker, 2005)'
_computing_data_collection 'APEX2 V2010.11-3 (Bruker, 2010)'
_computing_data_reduction
; 
SAINT V7.68A, XPREP V2005/2, SADABS V2008/2, TWINABS V2008/2 
(Bruker, 2005 & 2008) 
;
_computing_molecular_graphics
; 
SHELXTL V6.12 (Bruker, 2005), CrystalMaker v2.1.3 (CrystalMaker, 1994) 
;
_computing_publication_material 'XCIF V6.12 (Bruker, 2005)'
_computing_structure_refinement 'SHELXTL V6.12 (Bruker, 2005)'
_computing_structure_solution 'SHELXTL V6.12 (Bruker, 2005)'
_diffrn_ambient_temperature 173(2)
_diffrn_measured_fraction_theta_full 0.991
_diffrn_measured_fraction_theta_max 0.991
_diffrn_measurement_device 'Bruker Kappa/ApexII CCD'
_diffrn_measurement_method 'profile data from \f and \w scans'
_diffrn_radiation_monochromator graphite
_diffrn_radiation_source 'normal-focus sealed tube'
_diffrn_radiation_type MoK\a
_diffrn_radiation_wavelength 0.71073
_diffrn_radiation_wavelength_id cm39esq
_diffrn_reflns_av_R_equivalents 0.0304
_diffrn_reflns_av_sigmaI/netI 0.0230
_diffrn_reflns_limit_h_max 17
_diffrn_reflns_limit_h_min -17
_diffrn_reflns_limit_k_max 20
_diffrn_reflns_limit_k_min -20
_diffrn_reflns_limit_l_max 20
_diffrn_reflns_limit_l_min -20
_diffrn_reflns_number 98640
_diffrn_reflns_theta_full 26.44
_diffrn_reflns_theta_max 26.44
_diffrn_reflns_theta_min 1.32
_exptl_absorpt_coefficient_mu 0.820
_exptl_absorpt_correction_T_max 0.7454
_exptl_absorpt_correction_T_min 0.6404
_exptl_absorpt_correction_type multi-scan
_exptl_absorpt_process_details 'SHELXTL/XPREP V2005/2 (Bruker, 2005)'
_exptl_crystal_colour black
_exptl_crystal_density_diffrn 1.427
_exptl_crystal_density_method 'not measured'
_exptl_crystal_description block
_exptl_crystal_F_000 1456
_exptl_crystal_id cm39esq
_exptl_crystal_preparation
; 
The data crystal was mounted using oil (Parantone-N, Exxon) to a 
0.3 mm cryo-loop (Hampton Research) with the (-2 1 2) scattering 
planes roughly normal to the spindle axis. 
;
_exptl_crystal_size_max 0.890
_exptl_crystal_size_mid 0.416
_exptl_crystal_size_min 0.370
_platon_squeeze_details
; 
Two highly disordered CH2Cl2 molecules and one highly disordered pentane 
molecule were found in the asymmetric unit.  These molecules along with 
some small amount of unassigned electron density account for the number 
of electrons sqeezed out of the unit cell.  The unassigned electron density 
was likely a partial occupancy CH2Cl2 molecule. 
;
_refine_diff_density_max 0.501
_refine_diff_density_min -0.258
_refine_diff_density_rms 0.052
_refine_ls_extinction_method none
_refine_ls_goodness_of_fit_ref 1.066
_refine_ls_hydrogen_treatment mixed
_refine_ls_matrix_type full
_refine_ls_number_parameters 983
_refine_ls_number_reflns 13409
_refine_ls_number_restraints 1209
_refine_ls_restrained_S_all 1.038
_refine_ls_R_factor_all 0.0402
_refine_ls_R_factor_gt 0.0332
_refine_ls_shift/su_max 0.004
_refine_ls_shift/su_mean 0.000
_refine_ls_structure_factor_coef Fsqd
_refine_ls_weighting_details 'calc w=1/[\s^2^(Fo^2^)+(0.0479P)^2^+1.2007P] where P=(Fo^2^+2Fc^2^)/3'
_refine_ls_weighting_scheme calc
_refine_ls_wR_factor_gt 0.0863
_refine_ls_wR_factor_ref 0.0900
_reflns_number_gt 11364
_reflns_number_total 13409
_reflns_threshold_expression >2sigma(I)
_cod_data_source_file ja501366j_si_002.cif
_cod_data_source_block cm39esq
_cod_depositor_comments
;
The following automatic conversions were performed:

'_symmetry_cell_setting' value 'Triclinic' changed to 'triclinic'
according to
/usr/data/users/saulius/crontab/automatic-downloads/rss-feeds/ACS/lib/dictionaries/cif_core.dic
dictionary named 'cif_core.dic' version 2.4.2 from 2011-04-26.

Automatic conversion script
Id: cif_fix_values 2281 2013-09-26 08:29:07Z andrius 

 Adding full bibliography for 4121638--4121640.cif.
;
_cod_original_sg_symbol_H-M 'P-1   '
_cod_database_code 4121638

loop_
_symmetry_equiv_pos_as_xyz
'x, y, z'
'-x, -y, -z'

loop_
_atom_site_label
_atom_site_type_symbol
_atom_site_fract_x
_atom_site_fract_y
_atom_site_fract_z
_atom_site_U_iso_or_equiv
_atom_site_adp_type
_atom_site_occupancy
_atom_site_symmetry_multiplicity
_atom_site_calc_flag
_atom_site_refinement_flags
_atom_site_disorder_assembly
_atom_site_disorder_group
Fe1 Fe 0.280718(17) 0.850982(16) 0.211118(15) 0.02305(7) Uani 1 1 d . A .
Fe2 Fe 0.197210(17) 0.717185(17) 0.257371(15) 0.02335(7) Uani 1 1 d . A .
H1 H 0.3026(15) 0.7338(14) 0.2599(13) 0.035 Uiso 1 1 d . . .
S1 S 0.22491(3) 0.80848(3) 0.12164(3) 0.02667(10) Uani 1 1 d . . .
S2 S 0.12430(3) 0.85493(3) 0.29062(3) 0.02673(10) Uani 1 1 d . . .
P1 P 0.44865(3) 0.82171(3) 0.15603(3) 0.02493(10) Uani 1 1 d D . .
P2 P 0.26693(3) 0.99987(3) 0.15180(3) 0.02582(10) Uani 1 1 d D . .
P3 P 0.19167(3) 0.63844(3) 0.39584(3) 0.02550(10) Uani 1 1 d D . .
P4 P 0.28611(3) 0.58114(3) 0.22856(3) 0.02668(10) Uani 1 1 d D . .
O1 O 0.00861(10) 0.69194(10) 0.24724(9) 0.0414(3) Uani 1 1 d . B .
N1 N 0.31921(11) 0.86082(10) 0.31008(10) 0.0288(3) Uani 1 1 d . . .
C1 C 0.51680(13) 0.78368(12) 0.05861(12) 0.0287(4) Uani 1 1 d . A .
C2 C 0.46369(14) 0.79570(13) -0.00600(12) 0.0335(4) Uani 1 1 d . . .
H2A H 0.3904 0.8175 0.0028 0.040 Uiso 1 1 calc R A .
C3 C 0.51627(16) 0.77621(15) -0.08394(13) 0.0395(5) Uani 1 1 d . A .
H3A H 0.4789 0.7856 -0.1281 0.047 Uiso 1 1 calc R . .
C4 C 0.62274(16) 0.74334(14) -0.09673(13) 0.0409(5) Uani 1 1 d . . .
H4A H 0.6587 0.7296 -0.1495 0.049 Uiso 1 1 calc R A .
C5 C 0.67673(15) 0.73054(15) -0.03275(14) 0.0422(5) Uani 1 1 d . A .
H5A H 0.7500 0.7077 -0.0415 0.051 Uiso 1 1 calc R . .
C6 C 0.62473(14) 0.75079(14) 0.04455(13) 0.0362(4) Uani 1 1 d . . .
H6A H 0.6626 0.7423 0.0881 0.043 Uiso 1 1 calc R A .
C7 C 0.5370(17) 0.7431(8) 0.2348(14) 0.0316(16) Uani 0.53(2) 1 d PDU A 1
C8 C 0.5576(9) 0.6482(8) 0.2496(8) 0.0385(16) Uani 0.53(2) 1 d PDU A 1
H8A H 0.5298 0.6271 0.2172 0.046 Uiso 0.53(2) 1 calc PR A 1
C9 C 0.6196(9) 0.5846(7) 0.3123(7) 0.0443(17) Uani 0.53(2) 1 d PDU A 1
H9A H 0.6329 0.5199 0.3235 0.053 Uiso 0.53(2) 1 calc PR A 1
C10 C 0.6614(8) 0.6153(8) 0.3582(6) 0.0454(19) Uani 0.53(2) 1 d PDU A 1
H10A H 0.7038 0.5715 0.4006 0.054 Uiso 0.53(2) 1 calc PR A 1
C11 C 0.6426(7) 0.7086(9) 0.3432(6) 0.0463(18) Uani 0.53(2) 1 d PDU A 1
H11A H 0.6722 0.7294 0.3746 0.056 Uiso 0.53(2) 1 calc PR A 1
C12 C 0.5796(9) 0.7725(8) 0.2814(8) 0.0415(18) Uani 0.53(2) 1 d PDU A 1
H12A H 0.5658 0.8371 0.2712 0.050 Uiso 0.53(2) 1 calc PR A 1
C7B C 0.539(2) 0.7514(9) 0.2344(16) 0.0332(19) Uani 0.47(2) 1 d PDU A 2
C8B C 0.5564(12) 0.6560(9) 0.2656(9) 0.041(2) Uani 0.47(2) 1 d PDU A 2
H8B H 0.5223 0.6283 0.2454 0.050 Uiso 0.47(2) 1 calc PR A 2
C9B C 0.6240(11) 0.6011(8) 0.3270(9) 0.050(2) Uani 0.47(2) 1 d PDU A 2
H9B H 0.6383 0.5357 0.3470 0.060 Uiso 0.47(2) 1 calc PR A 2
C10B C 0.6696(9) 0.6432(11) 0.3580(7) 0.051(2) Uani 0.47(2) 1 d PDU A 2
H10B H 0.7145 0.6063 0.4004 0.061 Uiso 0.47(2) 1 calc PR A 2
C11B C 0.6515(9) 0.7369(10) 0.3288(8) 0.0499(19) Uani 0.47(2) 1 d PDU A 2
H11B H 0.6839 0.7646 0.3508 0.060 Uiso 0.47(2) 1 calc PR A 2
C12B C 0.5855(10) 0.7917(9) 0.2669(9) 0.0399(18) Uani 0.47(2) 1 d PDU A 2
H12B H 0.5723 0.8570 0.2471 0.048 Uiso 0.47(2) 1 calc PR A 2
C13 C 0.47503(13) 0.93140(13) 0.12328(11) 0.0293(4) Uani 1 1 d . A .
H13A H 0.5438 0.9327 0.1079 0.035 Uiso 1 1 calc R . .
C14 C 0.39647(13) 1.00871(13) 0.12150(11) 0.0293(4) Uani 1 1 d . A .
H14A H 0.4069 1.0672 0.1050 0.035 Uiso 1 1 calc R . .
C15 C 0.20364(14) 1.07661(13) 0.22214(12) 0.0314(4) Uani 1 1 d . A .
C16 C 0.26088(15) 1.10349(14) 0.25888(13) 0.0373(4) Uani 1 1 d . . .
H16A H 0.3339 1.0842 0.2451 0.045 Uiso 1 1 calc R A .
C17 C 0.21302(18) 1.15825(17) 0.31558(15) 0.0476(5) Uani 1 1 d . A .
H17A H 0.2533 1.1759 0.3403 0.057 Uiso 1 1 calc R . .
C18 C 0.10696(18) 1.18705(18) 0.33587(16) 0.0540(6) Uani 1 1 d . . .
H18A H 0.0738 1.2251 0.3740 0.065 Uiso 1 1 calc R A .
C19 C 0.04944(17) 1.15993(18) 0.30008(17) 0.0554(6) Uani 1 1 d . A .
H19A H -0.0235 1.1797 0.3138 0.066 Uiso 1 1 calc R . .
C20 C 0.09684(15) 1.10440(15) 0.24462(15) 0.0431(5) Uani 1 1 d . . .
H20A H 0.0564 1.0851 0.2217 0.052 Uiso 1 1 calc R A .
C21 C 0.216(2) 1.0721(14) 0.0494(9) 0.0296(18) Uani 0.50(3) 1 d PDU A 1
C22 C 0.1463(14) 1.1621(10) 0.0371(7) 0.0367(19) Uani 0.50(3) 1 d PDU A 1
H22A H 0.1194 1.1891 0.0839 0.044 Uiso 0.50(3) 1 calc PR A 1
C23 C 0.1167(10) 1.2118(9) -0.0440(8) 0.0416(19) Uani 0.50(3) 1 d PDU A 1
H23A H 0.0670 1.2722 -0.0519 0.050 Uiso 0.50(3) 1 calc PR A 1
C24 C 0.1579(10) 1.1755(9) -0.1131(7) 0.038(2) Uani 0.50(3) 1 d PDU A 1
H24A H 0.1413 1.2125 -0.1693 0.045 Uiso 0.50(3) 1 calc PR A 1
C25 C 0.2234(11) 1.0850(10) -0.1010(6) 0.0381(18) Uani 0.50(3) 1 d PDU A 1
H25A H 0.2499 1.0584 -0.1480 0.046 Uiso 0.50(3) 1 calc PR A 1
C26 C 0.2498(11) 1.0337(9) -0.0194(7) 0.0371(19) Uani 0.50(3) 1 d PDU A 1
H26A H 0.2924 0.9706 -0.0103 0.044 Uiso 0.50(3) 1 calc PR A 1
C21B C 0.222(2) 1.0634(13) 0.0453(8) 0.0284(19) Uani 0.50(3) 1 d PDU A 2
C22B C 0.1539(15) 1.1536(10) 0.0232(8) 0.0360(17) Uani 0.50(3) 1 d PDU A 2
H22B H 0.1226 1.1858 0.0663 0.043 Uiso 0.50(3) 1 calc PR A 2
C23B C 0.1306(11) 1.1971(8) -0.0606(8) 0.0402(19) Uani 0.50(3) 1 d PDU A 2
H23B H 0.0846 1.2590 -0.0748 0.048 Uiso 0.50(3) 1 calc PR A 2
C24B C 0.1739(10) 1.1510(9) -0.1231(6) 0.0323(17) Uani 0.50(3) 1 d PDU A 2
H24B H 0.1558 1.1800 -0.1799 0.039 Uiso 0.50(3) 1 calc PR A 2
C25B C 0.2440(10) 1.0622(9) -0.1030(6) 0.0348(16) Uani 0.50(3) 1 d PDU A 2
H25B H 0.2747 1.0302 -0.1462 0.042 Uiso 0.50(3) 1 calc PR A 2
C26B C 0.2690(11) 1.0203(9) -0.0201(7) 0.0319(17) Uani 0.50(3) 1 d PDU A 2
H26B H 0.3195 0.9604 -0.0075 0.038 Uiso 0.50(3) 1 calc PR A 2
C27 C 0.34012(15) 0.87279(14) 0.36561(12) 0.0341(4) Uani 1 1 d . A .
C28 C 0.3687(2) 0.89345(19) 0.43368(15) 0.0583(6) Uani 1 1 d . . .
H28A H 0.3801 0.9538 0.4106 0.087 Uiso 1 1 calc R A .
H28B H 0.4320 0.8449 0.4532 0.087 Uiso 1 1 calc R . .
H28C H 0.3129 0.8955 0.4826 0.087 Uiso 1 1 calc R . .
C29 C 0.09880(14) 0.88543(14) 0.08775(12) 0.0348(4) Uani 1 1 d . . .
H29A H 0.1104 0.9187 0.0256 0.042 Uiso 1 1 calc R . .
H29B H 0.0576 0.8460 0.0929 0.042 Uiso 1 1 calc R . .
C30 C 0.03455(14) 0.95705(14) 0.13615(13) 0.0360(4) Uani 1 1 d . . .
H30A H 0.0708 1.0025 0.1238 0.043 Uiso 1 1 calc R . .
H30B H -0.0318 0.9911 0.1127 0.043 Uiso 1 1 calc R . .
C31 C 0.01153(13) 0.91986(13) 0.23347(13) 0.0334(4) Uani 1 1 d . . .
H31A H -0.0303 0.8788 0.2459 0.040 Uiso 1 1 calc R . .
H31B H -0.0311 0.9729 0.2574 0.040 Uiso 1 1 calc R . .
C32 C 0.06580(14) 0.64178(13) 0.46191(11) 0.0291(4) Uani 1 1 d . B .
C33 C -0.02145(15) 0.71774(15) 0.44189(13) 0.0401(5) Uani 1 1 d . . .
H33A H -0.0162 0.7687 0.3928 0.048 Uiso 1 1 calc R B .
C34 C -0.11675(16) 0.72069(16) 0.49263(15) 0.0462(5) Uani 1 1 d . B .
H34A H -0.1758 0.7734 0.4778 0.055 Uiso 1 1 calc R . .
C35 C -0.12576(16) 0.64867(16) 0.56320(14) 0.0432(5) Uani 1 1 d . . .
H35A H -0.1911 0.6509 0.5973 0.052 Uiso 1 1 calc R B .
C36 C -0.04035(18) 0.57241(17) 0.58539(15) 0.0494(6) Uani 1 1 d . B .
H36A H -0.0465 0.5223 0.6351 0.059 Uiso 1 1 calc R . .
C37 C 0.05512(16) 0.56893(16) 0.53470(14) 0.0437(5) Uani 1 1 d . . .
H37A H 0.1138 0.5160 0.5501 0.052 Uiso 1 1 calc R B .
C38 C 0.2597(6) 0.6559(17) 0.4647(12) 0.0300(18) Uani 0.592(19) 1 d PDU B 1
C39 C 0.3674(6) 0.6250(8) 0.4492(6) 0.0354(15) Uani 0.592(19) 1 d PDU B 1
H39A H 0.4021 0.5977 0.4031 0.042 Uiso 0.592(19) 1 calc PR B 1
C40 C 0.4235(6) 0.6341(9) 0.5010(6) 0.0406(14) Uani 0.592(19) 1 d PDU B 1
H40A H 0.4967 0.6132 0.4900 0.049 Uiso 0.592(19) 1 calc PR B 1
C41 C 0.3742(6) 0.6729(7) 0.5679(7) 0.0402(15) Uani 0.592(19) 1 d PDU B 1
H41A H 0.4132 0.6812 0.6015 0.048 Uiso 0.592(19) 1 calc PR B 1
C42 C 0.2680(6) 0.7000(7) 0.5867(5) 0.0468(14) Uani 0.592(19) 1 d PDU B 1
H42A H 0.2340 0.7262 0.6335 0.056 Uiso 0.592(19) 1 calc PR B 1
C43 C 0.2109(5) 0.6888(6) 0.5369(5) 0.0378(14) Uani 0.592(19) 1 d PDU B 1
H43A H 0.1382 0.7036 0.5520 0.045 Uiso 0.592(19) 1 calc PR B 1
C38B C 0.2576(9) 0.653(3) 0.4691(19) 0.030(2) Uani 0.408(19) 1 d PDU B 2
C39B C 0.3647(10) 0.6183(12) 0.4663(9) 0.038(2) Uani 0.408(19) 1 d PDU B 2
H39B H 0.4058 0.5821 0.4279 0.045 Uiso 0.408(19) 1 calc PR B 2
C40B C 0.4116(9) 0.6364(13) 0.5191(9) 0.042(2) Uani 0.408(19) 1 d PDU B 2
H40B H 0.4842 0.6109 0.5179 0.050 Uiso 0.408(19) 1 calc PR B 2
C41B C 0.3538(10) 0.6908(11) 0.5730(10) 0.043(2) Uani 0.408(19) 1 d PDU B 2
H41B H 0.3855 0.7006 0.6112 0.052 Uiso 0.408(19) 1 calc PR B 2
C42B C 0.2493(8) 0.7311(9) 0.5710(7) 0.0432(17) Uani 0.408(19) 1 d PDU B 2
H42B H 0.2092 0.7695 0.6077 0.052 Uiso 0.408(19) 1 calc PR B 2
C43B C 0.2014(8) 0.7167(9) 0.5165(7) 0.0349(16) Uani 0.408(19) 1 d PDU B 2
H43B H 0.1306 0.7502 0.5114 0.042 Uiso 0.408(19) 1 calc PR B 2
C44 C 0.25268(14) 0.51550(13) 0.40323(12) 0.0318(4) Uani 1 1 d . B .
H44A H 0.2563 0.4701 0.4579 0.038 Uiso 1 1 calc R . .
C45 C 0.29183(14) 0.49077(13) 0.33077(12) 0.0320(4) Uani 1 1 d . B .
H45A H 0.3223 0.4270 0.3322 0.038 Uiso 1 1 calc R . .
C46 C 0.2243(14) 0.5414(9) 0.1709(9) 0.0296(19) Uani 0.54(2) 1 d PDU B 1
C47 C 0.1847(13) 0.6035(9) 0.0960(9) 0.0366(18) Uani 0.54(2) 1 d PDU B 1
H47A H 0.1921 0.6635 0.0753 0.044 Uiso 0.54(2) 1 calc PR B 1
C48 C 0.1340(9) 0.5783(9) 0.0513(7) 0.0396(18) Uani 0.54(2) 1 d PDU B 1
H48A H 0.1073 0.6211 0.0000 0.048 Uiso 0.54(2) 1 calc PR B 1
C49 C 0.1226(7) 0.4921(9) 0.0809(8) 0.0340(17) Uani 0.54(2) 1 d PDU B 1
H49A H 0.0883 0.4750 0.0502 0.041 Uiso 0.54(2) 1 calc PR B 1
C50 C 0.1610(8) 0.4306(8) 0.1552(8) 0.0343(16) Uani 0.54(2) 1 d PDU B 1
H50A H 0.1521 0.3712 0.1763 0.041 Uiso 0.54(2) 1 calc PR B 1
C51 C 0.2125(10) 0.4546(8) 0.1993(7) 0.0289(15) Uani 0.54(2) 1 d PDU B 1
H51A H 0.2401 0.4109 0.2499 0.035 Uiso 0.54(2) 1 calc PR B 1
C46B C 0.2223(16) 0.5552(11) 0.1603(10) 0.0266(18) Uani 0.46(2) 1 d PDU B 2
C47B C 0.1827(14) 0.6235(9) 0.0879(10) 0.0291(16) Uani 0.46(2) 1 d PDU B 2
H47B H 0.1892 0.6833 0.0730 0.035 Uiso 0.46(2) 1 calc PR B 2
C48B C 0.1336(10) 0.6043(10) 0.0371(8) 0.0327(17) Uani 0.46(2) 1 d PDU B 2
H48B H 0.1098 0.6502 -0.0140 0.039 Uiso 0.46(2) 1 calc PR B 2
C49B C 0.1195(8) 0.5195(10) 0.0605(8) 0.0303(18) Uani 0.46(2) 1 d PDU B 2
H49B H 0.0829 0.5077 0.0273 0.036 Uiso 0.46(2) 1 calc PR B 2
C50B C 0.1582(9) 0.4519(9) 0.1316(9) 0.0347(17) Uani 0.46(2) 1 d PDU B 2
H50B H 0.1489 0.3930 0.1475 0.042 Uiso 0.46(2) 1 calc PR B 2
C51B C 0.2109(13) 0.4689(10) 0.1805(9) 0.036(2) Uani 0.46(2) 1 d PDU B 2
H51B H 0.2395 0.4208 0.2286 0.044 Uiso 0.46(2) 1 calc PR B 2
C52 C 0.4221(5) 0.5401(13) 0.1832(7) 0.0294(16) Uani 0.61(2) 1 d PDU B 1
C53 C 0.4529(6) 0.5734(8) 0.0944(6) 0.0306(14) Uani 0.61(2) 1 d PDU B 1
H53A H 0.4034 0.6175 0.0580 0.037 Uiso 0.61(2) 1 calc PR B 1
C54 C 0.5565(6) 0.5422(8) 0.0592(6) 0.0342(14) Uani 0.61(2) 1 d PDU B 1
H54A H 0.5772 0.5647 -0.0010 0.041 Uiso 0.61(2) 1 calc PR B 1
C55 C 0.6285(5) 0.4785(7) 0.1123(7) 0.0378(15) Uani 0.61(2) 1 d PDU B 1
H55A H 0.6990 0.4580 0.0885 0.045 Uiso 0.61(2) 1 calc PR B 1
C56 C 0.5988(5) 0.4447(7) 0.1993(7) 0.0454(15) Uani 0.61(2) 1 d PDU B 1
H56A H 0.6490 0.4014 0.2355 0.055 Uiso 0.61(2) 1 calc PR B 1
C57 C 0.4958(6) 0.4735(7) 0.2345(6) 0.0381(15) Uani 0.61(2) 1 d PDU B 1
H57A H 0.4755 0.4474 0.2941 0.046 Uiso 0.61(2) 1 calc PR B 1
C52B C 0.4186(7) 0.551(2) 0.1724(10) 0.028(2) Uani 0.39(2) 1 d PDU B 2
C53B C 0.4376(9) 0.5881(14) 0.0827(9) 0.032(2) Uani 0.39(2) 1 d PDU B 2
H53B H 0.3829 0.6312 0.0511 0.038 Uiso 0.39(2) 1 calc PR B 2
C54B C 0.5380(10) 0.5607(11) 0.0401(8) 0.034(2) Uani 0.39(2) 1 d PDU B 2
H54B H 0.5514 0.5846 -0.0209 0.041 Uiso 0.39(2) 1 calc PR B 2
C55B C 0.6179(9) 0.4994(10) 0.0857(10) 0.036(2) Uani 0.39(2) 1 d PDU B 2
H55B H 0.6859 0.4818 0.0559 0.043 Uiso 0.39(2) 1 calc PR B 2
C56B C 0.6002(8) 0.4633(10) 0.1740(10) 0.049(2) Uani 0.39(2) 1 d PDU B 2
H56B H 0.6551 0.4191 0.2049 0.059 Uiso 0.39(2) 1 calc PR B 2
C57B C 0.5009(9) 0.4921(11) 0.2178(9) 0.043(2) Uani 0.39(2) 1 d PDU B 2
H57B H 0.4893 0.4713 0.2792 0.052 Uiso 0.39(2) 1 calc PR B 2
C58 C 0.08365(13) 0.70201(12) 0.25112(11) 0.0286(4) Uani 1 1 d . . .
B1 B 0.4329(5) 0.2261(6) 0.3900(5) 0.0451(15) Uani 0.62(3) 1 d PDU C 1
F1 F 0.4111(6) 0.2867(6) 0.4386(6) 0.0646(17) Uani 0.62(3) 1 d PDU C 1
F2 F 0.4157(8) 0.1451(6) 0.4400(6) 0.088(2) Uani 0.62(3) 1 d PDU C 1
F3 F 0.3706(8) 0.2694(5) 0.3250(5) 0.0554(14) Uani 0.62(3) 1 d PDU C 1
F4 F 0.5355(5) 0.2078(8) 0.3517(8) 0.068(2) Uani 0.62(3) 1 d PDU C 1
B1B B 0.4351(10) 0.2122(10) 0.3936(8) 0.054(3) Uani 0.38(3) 1 d PDU C 2
F1B F 0.4012(11) 0.2583(14) 0.4565(10) 0.087(3) Uani 0.38(3) 1 d PDU C 2
F2B F 0.4105(10) 0.1320(9) 0.4245(11) 0.076(3) Uani 0.38(3) 1 d PDU C 2
F3B F 0.3936(14) 0.2653(10) 0.3180(8) 0.071(3) Uani 0.38(3) 1 d PDU C 2
F4B F 0.5422(8) 0.1884(11) 0.3747(10) 0.060(2) Uani 0.38(3) 1 d PDU C 2

loop_
_atom_site_aniso_label
_atom_site_aniso_U_11
_atom_site_aniso_U_22
_atom_site_aniso_U_33
_atom_site_aniso_U_23
_atom_site_aniso_U_13
_atom_site_aniso_U_12
Fe1 0.01725(12) 0.02632(13) 0.02182(12) -0.00313(10) -0.00149(9) -0.00708(9)
Fe2 0.01819(12) 0.02800(13) 0.02151(12) -0.00510(10) 0.00040(9) -0.00865(10)
S1 0.02007(19) 0.0349(2) 0.0221(2) -0.00380(18) -0.00172(15) -0.01035(17)
S2 0.01966(19) 0.0293(2) 0.0270(2) -0.00667(18) 0.00141(16) -0.00743(16)
P1 0.0179(2) 0.0272(2) 0.0254(2) -0.00389(18) -0.00165(16) -0.00680(17)
P2 0.0192(2) 0.0266(2) 0.0273(2) -0.00379(19) -0.00264(17) -0.00657(17)
P3 0.0235(2) 0.0299(2) 0.0220(2) -0.00585(18) 0.00073(16) -0.01138(18)
P4 0.0232(2) 0.0309(2) 0.0252(2) -0.00930(19) 0.00022(17) -0.00894(18)
O1 0.0270(7) 0.0536(9) 0.0463(8) -0.0128(7) -0.0044(6) -0.0173(6)
N1 0.0235(7) 0.0305(8) 0.0274(8) -0.0039(6) -0.0002(6) -0.0093(6)
C1 0.0238(8) 0.0290(9) 0.0304(9) -0.0075(8) 0.0021(7) -0.0100(7)
C2 0.0260(9) 0.0359(10) 0.0343(10) -0.0091(8) 0.0015(7) -0.0100(8)
C3 0.0364(10) 0.0465(12) 0.0342(10) -0.0130(9) 0.0013(8) -0.0144(9)
C4 0.0401(11) 0.0415(11) 0.0388(11) -0.0167(9) 0.0114(9) -0.0168(9)
C5 0.0277(9) 0.0436(12) 0.0492(12) -0.0171(10) 0.0074(9) -0.0097(8)
C6 0.0248(9) 0.0388(11) 0.0409(11) -0.0123(9) -0.0007(8) -0.0074(8)
C7 0.018(2) 0.040(3) 0.031(3) -0.002(3) -0.006(2) -0.009(3)
C8 0.035(2) 0.037(3) 0.034(3) -0.001(2) -0.009(2) -0.007(2)
C9 0.043(2) 0.041(3) 0.042(3) -0.004(2) -0.015(2) -0.008(2)
C10 0.044(3) 0.045(4) 0.041(2) -0.002(3) -0.022(2) -0.006(3)
C11 0.048(3) 0.048(4) 0.043(3) -0.003(3) -0.022(2) -0.015(3)
C12 0.041(2) 0.040(3) 0.040(3) -0.006(2) -0.012(3) -0.010(2)
C7B 0.023(3) 0.032(3) 0.031(3) -0.004(3) -0.002(3) -0.001(3)
C8B 0.042(3) 0.040(3) 0.038(4) -0.003(3) -0.013(3) -0.011(2)
C9B 0.053(3) 0.039(4) 0.044(4) 0.003(3) -0.021(3) -0.004(3)
C10B 0.046(3) 0.051(5) 0.042(3) 0.005(4) -0.023(2) -0.006(4)
C11B 0.051(3) 0.048(4) 0.048(3) 0.003(3) -0.024(3) -0.016(3)
C12B 0.040(3) 0.041(4) 0.035(3) 0.000(3) -0.019(3) -0.010(3)
C13 0.0192(8) 0.0359(10) 0.0314(9) -0.0050(8) -0.0008(7) -0.0132(7)
C14 0.0246(8) 0.0303(9) 0.0305(9) -0.0040(8) -0.0022(7) -0.0114(7)
C15 0.0280(9) 0.0283(9) 0.0345(10) -0.0067(8) -0.0023(7) -0.0085(7)
C16 0.0323(10) 0.0404(11) 0.0401(11) -0.0116(9) -0.0050(8) -0.0128(8)
C17 0.0453(12) 0.0560(13) 0.0508(13) -0.0245(11) -0.0055(10) -0.0184(11)
C18 0.0481(13) 0.0625(15) 0.0610(15) -0.0376(13) 0.0030(11) -0.0168(11)
C19 0.0308(11) 0.0691(16) 0.0707(16) -0.0414(14) 0.0039(10) -0.0085(10)
C20 0.0287(10) 0.0500(12) 0.0547(13) -0.0243(11) -0.0002(9) -0.0121(9)
C21 0.022(4) 0.032(4) 0.030(3) -0.003(2) -0.004(3) -0.010(3)
C22 0.030(3) 0.031(3) 0.032(3) -0.004(2) -0.006(3) 0.004(2)
C23 0.030(3) 0.037(3) 0.040(3) -0.009(2) -0.005(3) 0.007(2)
C24 0.030(3) 0.032(4) 0.038(3) -0.005(3) -0.008(3) 0.002(3)
C25 0.029(4) 0.037(4) 0.034(2) -0.008(3) -0.008(2) 0.005(3)
C26 0.023(4) 0.032(3) 0.039(3) -0.001(2) -0.001(2) -0.001(3)
C21B 0.021(4) 0.026(3) 0.032(3) 0.000(2) -0.003(3) -0.009(3)
C22B 0.033(3) 0.034(3) 0.038(3) -0.015(2) -0.003(3) -0.005(2)
C23B 0.035(4) 0.029(3) 0.042(3) -0.009(3) -0.008(3) 0.006(3)
C24B 0.027(4) 0.032(4) 0.032(2) -0.009(3) -0.006(2) -0.001(3)
C25B 0.023(4) 0.033(4) 0.034(2) -0.007(3) -0.002(2) 0.003(3)
C26B 0.021(4) 0.033(3) 0.031(2) -0.007(2) -0.008(2) 0.004(2)
C27 0.0347(10) 0.0366(10) 0.0288(9) -0.0043(8) -0.0042(8) -0.0139(8)
C28 0.0818(18) 0.0680(16) 0.0400(12) -0.0131(12) -0.0169(12) -0.0367(14)
C29 0.0278(9) 0.0423(11) 0.0301(9) 0.0013(8) -0.0097(7) -0.0135(8)
C30 0.0206(8) 0.0381(10) 0.0407(11) -0.0011(9) -0.0086(8) -0.0066(8)
C31 0.0170(8) 0.0354(10) 0.0420(10) -0.0080(9) -0.0037(7) -0.0051(7)
C32 0.0279(9) 0.0391(10) 0.0255(8) -0.0108(8) 0.0033(7) -0.0191(8)
C33 0.0344(10) 0.0412(11) 0.0334(10) -0.0064(9) 0.0089(8) -0.0126(9)
C34 0.0331(10) 0.0498(13) 0.0489(12) -0.0170(11) 0.0084(9) -0.0123(9)
C35 0.0341(10) 0.0538(13) 0.0474(12) -0.0228(11) 0.0157(9) -0.0262(10)
C36 0.0480(13) 0.0506(13) 0.0433(12) -0.0032(10) 0.0127(10) -0.0302(11)
C37 0.0354(11) 0.0482(12) 0.0395(11) -0.0022(10) 0.0035(9) -0.0195(9)
C38 0.031(2) 0.033(3) 0.022(3) 0.000(2) -0.001(2) -0.016(2)
C39 0.0309(19) 0.049(3) 0.027(3) -0.009(3) -0.0067(18) -0.0140(18)
C40 0.035(2) 0.057(2) 0.032(3) -0.009(2) -0.0062(19) -0.019(2)
C41 0.041(3) 0.048(3) 0.039(2) -0.011(2) -0.012(2) -0.021(2)
C42 0.048(3) 0.053(3) 0.044(3) -0.022(3) -0.011(2) -0.012(3)
C43 0.034(2) 0.045(3) 0.034(3) -0.012(2) -0.0026(17) -0.012(2)
C38B 0.031(3) 0.038(4) 0.026(4) -0.006(3) -0.006(3) -0.019(3)
C39B 0.037(3) 0.045(3) 0.026(4) -0.007(3) -0.004(3) -0.010(3)
C40B 0.036(3) 0.058(3) 0.033(4) -0.009(3) -0.009(3) -0.017(3)
C41B 0.044(4) 0.055(4) 0.034(3) -0.016(3) -0.005(3) -0.017(3)
C42B 0.044(3) 0.052(4) 0.038(3) -0.017(3) -0.006(2) -0.014(3)
C43B 0.036(3) 0.043(4) 0.029(3) -0.009(3) -0.005(2) -0.016(3)
C44 0.0351(10) 0.0286(9) 0.0290(9) -0.0014(8) -0.0047(8) -0.0131(8)
C45 0.0317(9) 0.0288(9) 0.0335(10) -0.0054(8) -0.0038(8) -0.0110(8)
C46 0.023(2) 0.033(4) 0.026(3) -0.007(2) 0.000(2) -0.005(3)
C47 0.040(2) 0.033(4) 0.034(3) -0.007(3) -0.002(2) -0.013(3)
C48 0.041(2) 0.037(4) 0.031(3) -0.005(3) -0.008(2) -0.005(3)
C49 0.032(2) 0.037(4) 0.031(4) -0.009(3) -0.005(2) -0.010(3)
C50 0.033(2) 0.034(3) 0.033(4) -0.006(3) -0.003(3) -0.011(2)
C51 0.028(2) 0.033(3) 0.022(3) -0.006(2) -0.002(2) -0.009(2)
C46B 0.026(3) 0.034(4) 0.026(4) -0.015(3) 0.001(3) -0.012(3)
C47B 0.033(2) 0.032(4) 0.025(3) -0.009(3) -0.007(2) -0.011(3)
C48B 0.036(2) 0.033(4) 0.027(3) -0.009(3) -0.004(2) -0.009(3)
C49B 0.030(2) 0.032(5) 0.029(3) -0.008(3) -0.004(2) -0.010(3)
C50B 0.038(3) 0.032(4) 0.036(4) -0.009(3) -0.004(3) -0.016(3)
C51B 0.035(3) 0.035(4) 0.032(4) -0.007(3) -0.003(3) -0.008(3)
C52 0.027(2) 0.030(4) 0.029(3) -0.008(2) 0.0016(18) -0.0105(18)
C53 0.027(2) 0.029(3) 0.033(3) -0.005(2) -0.0085(18) -0.0072(19)
C54 0.031(3) 0.035(4) 0.027(3) -0.003(2) 0.002(2) -0.009(2)
C55 0.0299(19) 0.031(3) 0.031(4) 0.001(3) 0.002(2) -0.0007(18)
C56 0.0353(19) 0.038(3) 0.033(3) 0.007(3) 0.003(2) -0.0005(19)
C57 0.0302(19) 0.035(3) 0.031(3) 0.003(2) 0.0034(17) -0.0064(19)
C52B 0.024(3) 0.029(5) 0.032(4) -0.010(3) -0.002(3) -0.007(2)
C53B 0.022(3) 0.035(4) 0.029(3) -0.004(3) 0.005(3) -0.010(3)
C54B 0.028(3) 0.032(4) 0.034(4) -0.005(3) 0.001(3) -0.007(3)
C55B 0.029(3) 0.029(4) 0.032(4) -0.003(3) 0.006(3) -0.003(3)
C56B 0.030(3) 0.042(4) 0.040(5) 0.013(4) -0.001(3) 0.002(3)
C57B 0.033(3) 0.040(5) 0.034(4) 0.010(3) 0.002(3) -0.011(3)
C58 0.0255(9) 0.0322(9) 0.0256(9) -0.0067(8) -0.0013(7) -0.0091(7)
B1 0.037(2) 0.040(3) 0.055(3) -0.010(2) -0.011(2) -0.010(2)
F1 0.062(2) 0.062(3) 0.071(3) -0.031(2) -0.020(2) -0.0029(19)
F2 0.118(4) 0.066(3) 0.064(3) 0.002(2) 0.005(3) -0.040(2)
F3 0.046(3) 0.048(2) 0.076(2) -0.0241(18) -0.0219(19) -0.0052(17)
F4 0.0344(19) 0.078(4) 0.096(5) -0.036(3) 0.000(2) -0.017(2)
B1B 0.048(4) 0.048(4) 0.063(4) -0.016(4) -0.013(4) -0.010(4)
F1B 0.093(5) 0.096(7) 0.076(5) -0.046(5) -0.003(4) -0.019(5)
F2B 0.070(4) 0.061(4) 0.101(6) 0.004(4) -0.034(4) -0.034(3)
F3B 0.065(7) 0.060(4) 0.069(4) -0.005(3) -0.027(4) -0.002(4)
F4B 0.044(3) 0.063(5) 0.084(5) -0.038(4) -0.026(3) -0.003(3)

loop_
_atom_type_symbol
_atom_type_description
_atom_type_scat_dispersion_real
_atom_type_scat_dispersion_imag
_atom_type_scat_source
C C 0.0033 0.0016 'International Tables Vol C Tables 4.2.6.8 and 6.1.1.4'
H H 0.0000 0.0000 'International Tables Vol C Tables 4.2.6.8 and 6.1.1.4'
N N 0.0061 0.0033 'International Tables Vol C Tables 4.2.6.8 and 6.1.1.4'
O O 0.0106 0.0060 'International Tables Vol C Tables 4.2.6.8 and 6.1.1.4'
B B 0.0013 0.0007 'International Tables Vol C Tables 4.2.6.8 and 6.1.1.4'
F F 0.0171 0.0103 'International Tables Vol C Tables 4.2.6.8 and 6.1.1.4'
P P 0.1023 0.0942 'International Tables Vol C Tables 4.2.6.8 and 6.1.1.4'
S S 0.1246 0.1234 'International Tables Vol C Tables 4.2.6.8 and 6.1.1.4'
Fe Fe 0.3463 0.8444 'International Tables Vol C Tables 4.2.6.8 and 6.1.1.4'
Cl Cl 0.1484 0.1585 'International Tables Vol C Tables 4.2.6.8 and 6.1.1.4'

loop_
_exptl_crystal_face_index_h
_exptl_crystal_face_index_k
_exptl_crystal_face_index_l
_exptl_crystal_face_perp_dist
0.00 -1.00 -1.00 0.185
0.00 1.00 1.00 0.104
-1.00 -1.00 0.00 0.275
1.00 1.00 0.00 0.366
-1.00 0.00 -1.00 0.162
1.00 1.00 2.00 0.220
2.00 -1.00 2.00 0.168

loop_
_geom_angle_atom_site_label_1
_geom_angle_atom_site_label_2
_geom_angle_atom_site_label_3
_geom_angle
N1 Fe1 P2 86.58(5)
N1 Fe1 S1 165.15(5)
P2 Fe1 S1 107.07(2)
N1 Fe1 P1 85.95(4)
P2 Fe1 P1 85.741(18)
S1 Fe1 P1 100.575(18)
N1 Fe1 S2 87.11(4)
P2 Fe1 S2 103.733(18)
S1 Fe1 S2 84.013(18)
P1 Fe1 S2 167.90(2)
N1 Fe1 Fe2 110.99(5)
P2 Fe1 Fe2 149.063(16)
S1 Fe1 Fe2 54.191(14)
P1 Fe1 Fe2 119.603(16)
S2 Fe1 Fe2 54.338(13)
N1 Fe1 H1 89.6(7)
P2 Fe1 H1 174.5(7)
S1 Fe1 H1 77.1(7)
P1 Fe1 H1 90.0(7)
S2 Fe1 H1 80.0(7)
Fe2 Fe1 H1 36.4(7)
C58 Fe2 P3 91.37(6)
C58 Fe2 P4 88.71(6)
P3 Fe2 P4 86.975(19)
C58 Fe2 S1 99.60(6)
P3 Fe2 S1 168.46(2)
P4 Fe2 S1 96.766(19)
C58 Fe2 S2 97.92(6)
P3 Fe2 S2 91.537(18)
P4 Fe2 S2 173.24(2)
S1 Fe2 S2 83.471(19)
C58 Fe2 Fe1 139.54(6)
P3 Fe2 Fe1 115.190(16)
P4 Fe2 Fe1 120.887(16)
S1 Fe2 Fe1 53.630(14)
S2 Fe2 Fe1 54.064(14)
C58 Fe2 H1 178.0(7)
P3 Fe2 H1 90.6(7)
P4 Fe2 H1 91.7(7)
S1 Fe2 H1 78.4(7)
S2 Fe2 H1 81.7(7)
Fe1 Fe2 H1 38.9(7)
C29 S1 Fe1 115.26(7)
C29 S1 Fe2 108.08(6)
Fe1 S1 Fe2 72.180(16)
C31 S2 Fe1 117.01(6)
C31 S2 Fe2 106.56(7)
Fe1 S2 Fe2 71.598(15)
C13 P1 C7B 100.0(5)
C13 P1 C7 104.6(4)
C13 P1 C1 97.81(8)
C7B P1 C1 102.6(10)
C7 P1 C1 101.1(9)
C13 P1 Fe1 107.05(6)
C7B P1 Fe1 115.5(10)
C7 P1 Fe1 114.1(9)
C1 P1 Fe1 128.93(6)
C14 P2 C15 102.69(9)
C14 P2 C21 98.7(12)
C15 P2 C21 102.3(5)
C14 P2 C21B 97.5(12)
C15 P2 C21B 107.4(5)
C14 P2 Fe1 108.19(6)
C15 P2 Fe1 116.75(6)
C21 P2 Fe1 124.8(10)
C21B P2 Fe1 121.0(9)
C44 P3 C38 102.8(7)
C44 P3 C38B 101.8(10)
C44 P3 C32 102.30(9)
C38 P3 C32 102.8(5)
C38B P3 C32 100.9(7)
C44 P3 Fe2 108.18(6)
C38 P3 Fe2 119.5(8)
C38B P3 Fe2 121.9(13)
C32 P3 Fe2 118.97(6)
C45 P4 C52 97.7(4)
C45 P4 C52B 104.1(5)
C45 P4 C46 99.9(4)
C52 P4 C46 102.0(9)
C52B P4 C46 100.5(12)
C45 P4 C46B 106.9(5)
C52 P4 C46B 101.9(10)
C52B P4 C46B 99.6(12)
C45 P4 Fe2 107.56(6)
C52 P4 Fe2 128.1(8)
C52B P4 Fe2 124.8(11)
C46 P4 Fe2 116.7(5)
C46B P4 Fe2 112.5(6)
C27 N1 Fe1 175.43(16)
C2 C1 C6 118.57(17)
C2 C1 P1 120.98(13)
C6 C1 P1 120.11(15)
C1 C2 C3 120.88(17)
C1 C2 H2A 119.6
C3 C2 H2A 119.6
C4 C3 C2 119.9(2)
C4 C3 H3A 120.0
C2 C3 H3A 120.0
C5 C4 C3 119.86(18)
C5 C4 H4A 120.1
C3 C4 H4A 120.1
C4 C5 C6 120.41(18)
C4 C5 H5A 119.8
C6 C5 H5A 119.8
C5 C6 C1 120.35(19)
C5 C6 H6A 119.8
C1 C6 H6A 119.8
C12 C7 C8 119.5(5)
C12 C7 P1 124.1(8)
C8 C7 P1 116.4(7)
C7 C8 C9 119.4(6)
C7 C8 H8A 120.3
C9 C8 H8A 120.3
C10 C9 C8 120.2(6)
C10 C9 H9A 119.9
C8 C9 H9A 119.9
C11 C10 C9 120.7(5)
C11 C10 H10A 119.6
C9 C10 H10A 119.6
C10 C11 C12 119.2(6)
C10 C11 H11A 120.4
C12 C11 H11A 120.4
C7 C12 C11 120.9(6)
C7 C12 H12A 119.5
C11 C12 H12A 119.5
C12B C7B C8B 119.9(6)
C12B C7B P1 121.3(8)
C8B C7B P1 118.7(8)
C7B C8B C9B 119.7(7)
C7B C8B H8B 120.2
C9B C8B H8B 120.2
C10B C9B C8B 119.2(6)
C10B C9B H9B 120.4
C8B C9B H9B 120.4
C11B C10B C9B 121.3(6)
C11B C10B H10B 119.4
C9B C10B H10B 119.4
C10B C11B C12B 119.9(7)
C10B C11B H11B 120.1
C12B C11B H11B 120.1
C7B C12B C11B 120.1(6)
C7B C12B H12B 120.0
C11B C12B H12B 120.0
C14 C13 P1 118.49(14)
C14 C13 H13A 120.8
P1 C13 H13A 120.8
C13 C14 P2 117.85(15)
C13 C14 H14A 121.1
P2 C14 H14A 121.1
C16 C15 C20 118.43(18)
C16 C15 P2 121.01(14)
C20 C15 P2 120.43(15)
C15 C16 C17 121.02(19)
C15 C16 H16A 119.5
C17 C16 H16A 119.5
C18 C17 C16 120.0(2)
C18 C17 H17A 120.0
C16 C17 H17A 120.0
C17 C18 C19 119.3(2)
C17 C18 H18A 120.3
C19 C18 H18A 120.3
C20 C19 C18 120.8(2)
C20 C19 H19A 119.6
C18 C19 H19A 119.6
C19 C20 C15 120.3(2)
C19 C20 H20A 119.8
C15 C20 H20A 119.8
C26 C21 C22 118.5(5)
C26 C21 P2 117.2(8)
C22 C21 P2 124.3(8)
C23 C22 C21 119.4(6)
C23 C22 H22A 120.3
C21 C22 H22A 120.3
C24 C23 C22 121.1(6)
C24 C23 H23A 119.4
C22 C23 H23A 119.4
C23 C24 C25 119.9(6)
C23 C24 H24A 120.1
C25 C24 H24A 120.1
C24 C25 C26 119.1(6)
C24 C25 H25A 120.4
C26 C25 H25A 120.4
C25 C26 C21 121.6(6)
C25 C26 H26A 119.2
C21 C26 H26A 119.2
C26B C21B C22B 117.6(5)
C26B C21B P2 116.4(8)
C22B C21B P2 125.7(8)
C23B C22B C21B 120.9(6)
C23B C22B H22B 119.5
C21B C22B H22B 119.5
C24B C23B C22B 120.2(6)
C24B C23B H23B 119.9
C22B C23B H23B 119.9
C23B C24B C25B 119.8(5)
C23B C24B H24B 120.1
C25B C24B H24B 120.1
C26B C25B C24B 119.7(6)
C26B C25B H25B 120.1
C24B C25B H25B 120.1
C25B C26B C21B 121.6(6)
C25B C26B H26B 119.2
C21B C26B H26B 119.2
N1 C27 C28 176.4(2)
C27 C28 H28A 109.5
C27 C28 H28B 109.5
H28A C28 H28B 109.5
C27 C28 H28C 109.5
H28A C28 H28C 109.5
H28B C28 H28C 109.5
C30 C29 S1 117.38(13)
C30 C29 H29A 108.0
S1 C29 H29A 108.0
C30 C29 H29B 108.0
S1 C29 H29B 108.0
H29A C29 H29B 107.2
C31 C30 C29 116.06(16)
C31 C30 H30A 108.3
C29 C30 H30A 108.3
C31 C30 H30B 108.3
C29 C30 H30B 108.3
H30A C30 H30B 107.4
C30 C31 S2 115.63(12)
C30 C31 H31A 108.4
S2 C31 H31A 108.4
C30 C31 H31B 108.4
S2 C31 H31B 108.4
H31A C31 H31B 107.4
C33 C32 C37 117.73(17)
C33 C32 P3 121.07(14)
C37 C32 P3 121.19(15)
C32 C33 C34 121.05(19)
C32 C33 H33A 119.5
C34 C33 H33A 119.5
C35 C34 C33 120.4(2)
C35 C34 H34A 119.8
C33 C34 H34A 119.8
C34 C35 C36 120.08(18)
C34 C35 H35A 120.0
C36 C35 H35A 120.0
C35 C36 C37 119.8(2)
C35 C36 H36A 120.1
C37 C36 H36A 120.1
C32 C37 C36 121.0(2)
C32 C37 H37A 119.5
C36 C37 H37A 119.5
C43 C38 C39 118.8(5)
C43 C38 P3 123.5(6)
C39 C38 P3 117.4(6)
C40 C39 C38 120.0(5)
C40 C39 H39A 120.0
C38 C39 H39A 120.0
C41 C40 C39 120.5(5)
C41 C40 H40A 119.7
C39 C40 H40A 119.7
C40 C41 C42 120.2(5)
C40 C41 H41A 119.9
C42 C41 H41A 119.9
C41 C42 C43 119.8(5)
C41 C42 H42A 120.1
C43 C42 H42A 120.1
C42 C43 C38 120.3(5)
C42 C43 H43A 119.9
C38 C43 H43A 119.9
C43B C38B C39B 117.8(8)
C43B C38B P3 118.0(9)
C39B C38B P3 122.8(8)
C40B C39B C38B 120.6(7)
C40B C39B H39B 119.7
C38B C39B H39B 119.7
C41B C40B C39B 120.5(7)
C41B C40B H40B 119.8
C39B C40B H40B 119.8
C40B C41B C42B 119.2(7)
C40B C41B H41B 120.4
C42B C41B H41B 120.4
C41B C42B C43B 121.3(7)
C41B C42B H42B 119.3
C43B C42B H42B 119.3
C42B C43B C38B 119.7(6)
C42B C43B H43B 120.2
C38B C43B H43B 120.2
C45 C44 P3 118.50(15)
C45 C44 H44A 120.7
P3 C44 H44A 120.7
C44 C45 P4 118.57(15)
C44 C45 H45A 120.7
P4 C45 H45A 120.7
C51 C46 C47 118.5(5)
C51 C46 P4 123.7(7)
C47 C46 P4 117.8(7)
C46 C47 C48 120.3(6)
C46 C47 H47A 119.8
C48 C47 H47A 119.8
C49 C48 C47 120.2(5)
C49 C48 H48A 119.9
C47 C48 H48A 119.9
C48 C49 C50 119.8(5)
C48 C49 H49A 120.1
C50 C49 H49A 120.1
C49 C50 C51 120.3(5)
C49 C50 H50A 119.8
C51 C50 H50A 119.8
C46 C51 C50 120.9(5)
C46 C51 H51A 119.6
C50 C51 H51A 119.6
C51B C46B C47B 118.5(6)
C51B C46B P4 121.4(8)
C47B C46B P4 120.1(8)
C46B C47B C48B 120.2(6)
C46B C47B H47B 119.9
C48B C47B H47B 119.9
C49B C48B C47B 120.3(6)
C49B C48B H48B 119.8
C47B C48B H48B 119.8
C50B C49B C48B 119.8(6)
C50B C49B H49B 120.1
C48B C49B H49B 120.1
C49B C50B C51B 120.3(6)
C49B C50B H50B 119.9
C51B C50B H50B 119.9
C46B C51B C50B 120.8(6)
C46B C51B H51B 119.6
C50B C51B H51B 119.6
C57 C52 C53 118.6(4)
C57 C52 P4 121.5(5)
C53 C52 P4 119.9(5)
C54 C53 C52 120.3(4)
C54 C53 H53A 119.9
C52 C53 H53A 119.9
C55 C54 C53 119.8(4)
C55 C54 H54A 120.1
C53 C54 H54A 120.1
C56 C55 C54 120.4(4)
C56 C55 H55A 119.8
C54 C55 H55A 119.8
C55 C56 C57 120.3(4)
C55 C56 H56A 119.9
C57 C56 H56A 119.9
C56 C57 C52 120.6(4)
C56 C57 H57A 119.7
C52 C57 H57A 119.7
C57B C52B C53B 119.3(6)
C57B C52B P4 121.0(8)
C53B C52B P4 119.7(8)
C54B C53B C52B 119.1(7)
C54B C53B H53B 120.5
C52B C53B H53B 120.5
C55B C54B C53B 120.7(7)
C55B C54B H54B 119.6
C53B C54B H54B 119.6
C56B C55B C54B 120.7(6)
C56B C55B H55B 119.7
C54B C55B H55B 119.7
C55B C56B C57B 119.3(7)
C55B C56B H56B 120.3
C57B C56B H56B 120.3
C52B C57B C56B 120.7(7)
C52B C57B H57B 119.6
C56B C57B H57B 119.6
O1 C58 Fe2 179.82(16)
F2 B1 F1 111.2(5)
F2 B1 F3 110.1(5)
F1 B1 F3 108.0(5)
F2 B1 F4 109.9(5)
F1 B1 F4 109.0(5)
F3 B1 F4 108.5(5)
F2B B1B F1B 109.2(8)
F2B B1B F3B 109.4(9)
F1B B1B F3B 112.6(9)
F2B B1B F4B 108.2(8)
F1B B1B F4B 108.9(8)
F3B B1B F4B 108.4(8)

loop_
_geom_bond_atom_site_label_1
_geom_bond_atom_site_label_2
_geom_bond_distance
Fe1 N1 1.9328(16)
Fe1 P2 2.2195(6)
Fe1 S1 2.2455(5)
Fe1 P1 2.2502(5)
Fe1 S2 2.2655(5)
Fe1 Fe2 2.6549(4)
Fe1 H1 1.72(2)
Fe2 C58 1.7519(19)
Fe2 P3 2.2093(5)
Fe2 P4 2.2334(5)
Fe2 S1 2.2616(5)
Fe2 S2 2.2733(5)
Fe2 H1 1.63(2)
S1 C29 1.8402(18)
S2 C31 1.8317(18)
P1 C13 1.8262(19)
P1 C7B 1.831(5)
P1 C7 1.833(5)
P1 C1 1.8392(18)
P2 C14 1.8245(18)
P2 C15 1.8295(19)
P2 C21 1.840(5)
P2 C21B 1.844(5)
P3 C44 1.8176(19)
P3 C38 1.822(4)
P3 C38B 1.830(6)
P3 C32 1.8350(17)
P4 C45 1.8143(19)
P4 C52 1.832(4)
P4 C52B 1.833(6)
P4 C46 1.842(5)
P4 C46B 1.852(5)
O1 C58 1.157(2)
N1 C27 1.134(2)
C1 C2 1.383(3)
C1 C6 1.400(2)
C2 C3 1.396(3)
C2 H2A 0.9500
C3 C4 1.381(3)
C3 H3A 0.9500
C4 C5 1.378(3)
C4 H4A 0.9500
C5 C6 1.390(3)
C5 H5A 0.9500
C6 H6A 0.9500
C7 C12 1.381(6)
C7 C8 1.395(6)
C8 C9 1.396(6)
C8 H8A 0.9500
C9 C10 1.379(7)
C9 H9A 0.9500
C10 C11 1.374(7)
C10 H10A 0.9500
C11 C12 1.395(6)
C11 H11A 0.9500
C12 H12A 0.9500
C7B C12B 1.379(7)
C7B C8B 1.394(7)
C8B C9B 1.402(7)
C8B H8B 0.9500
C9B C10B 1.378(8)
C9B H9B 0.9500
C10B C11B 1.365(8)
C10B H10B 0.9500
C11B C12B 1.394(6)
C11B H11B 0.9500
C12B H12B 0.9500
C13 C14 1.318(2)
C13 H13A 0.9500
C14 H14A 0.9500
C15 C16 1.389(3)
C15 C20 1.394(3)
C16 C17 1.391(3)
C16 H16A 0.9500
C17 C18 1.381(3)
C17 H17A 0.9500
C18 C19 1.384(3)
C18 H18A 0.9500
C19 C20 1.383(3)
C19 H19A 0.9500
C20 H20A 0.9500
C21 C26 1.384(6)
C21 C22 1.392(6)
C22 C23 1.385(6)
C22 H22A 0.9500
C23 C24 1.370(7)
C23 H23A 0.9500
C24 C25 1.379(6)
C24 H24A 0.9500
C25 C26 1.381(6)
C25 H25A 0.9500
C26 H26A 0.9500
C21B C26B 1.385(6)
C21B C22B 1.393(6)
C22B C23B 1.386(6)
C22B H22B 0.9500
C23B C24B 1.371(6)
C23B H23B 0.9500
C24B C25B 1.382(6)
C24B H24B 0.9500
C25B C26B 1.379(6)
C25B H25B 0.9500
C26B H26B 0.9500
C27 C28 1.469(3)
C28 H28A 0.9800
C28 H28B 0.9800
C28 H28C 0.9800
C29 C30 1.515(3)
C29 H29A 0.9900
C29 H29B 0.9900
C30 C31 1.515(3)
C30 H30A 0.9900
C30 H30B 0.9900
C31 H31A 0.9900
C31 H31B 0.9900
C32 C33 1.384(3)
C32 C37 1.391(3)
C33 C34 1.393(3)
C33 H33A 0.9500
C34 C35 1.358(3)
C34 H34A 0.9500
C35 C36 1.377(3)
C35 H35A 0.9500
C36 C37 1.393(3)
C36 H36A 0.9500
C37 H37A 0.9500
C38 C43 1.394(7)
C38 C39 1.397(5)
C39 C40 1.386(5)
C39 H39A 0.9500
C40 C41 1.371(6)
C40 H40A 0.9500
C41 C42 1.382(6)
C41 H41A 0.9500
C42 C43 1.390(5)
C42 H42A 0.9500
C43 H43A 0.9500
C38B C43B 1.398(9)
C38B C39B 1.398(6)
C39B C40B 1.387(7)
C39B H39B 0.9500
C40B C41B 1.369(7)
C40B H40B 0.9500
C41B C42B 1.376(7)
C41B H41B 0.9500
C42B C43B 1.383(7)
C42B H42B 0.9500
C43B H43B 0.9500
C44 C45 1.322(3)
C44 H44A 0.9500
C45 H45A 0.9500
C46 C51 1.382(6)
C46 C47 1.390(6)
C47 C48 1.394(6)
C47 H47A 0.9500
C48 C49 1.371(6)
C48 H48A 0.9500
C49 C50 1.372(6)
C49 H49A 0.9500
C50 C51 1.383(6)
C50 H50A 0.9500
C51 H51A 0.9500
C46B C51B 1.384(6)
C46B C47B 1.390(6)
C47B C48B 1.392(6)
C47B H47B 0.9500
C48B C49B 1.374(7)
C48B H48B 0.9500
C49B C50B 1.367(7)
C49B H49B 0.9500
C50B C51B 1.386(6)
C50B H50B 0.9500
C51B H51B 0.9500
C52 C57 1.391(5)
C52 C53 1.401(5)
C53 C54 1.399(5)
C53 H53A 0.9500
C54 C55 1.380(6)
C54 H54A 0.9500
C55 C56 1.374(5)
C55 H55A 0.9500
C56 C57 1.389(5)
C56 H56A 0.9500
C57 H57A 0.9500
C52B C57B 1.391(7)
C52B C53B 1.400(7)
C53B C54B 1.396(7)
C53B H53B 0.9500
C54B C55B 1.377(7)
C54B H54B 0.9500
C55B C56B 1.374(7)
C55B H55B 0.9500
C56B C57B 1.394(7)
C56B H56B 0.9500
C57B H57B 0.9500
B1 F2 1.364(5)
B1 F1 1.381(5)
B1 F3 1.387(5)
B1 F4 1.392(5)
B1B F2B 1.368(8)
B1B F1B 1.377(7)
B1B F3B 1.380(7)
B1B F4B 1.394(7)

loop_
_platon_squeeze_void_nr
_platon_squeeze_void_average_x
_platon_squeeze_void_average_y
_platon_squeeze_void_average_z
_platon_squeeze_void_volume
_platon_squeeze_void_count_electrons
_platon_squeeze_void_content
1 0.000 0.000 0.500 729 302 ' '
